data_1507630
loop_
_publ_author_name
'Lima, Heather M.'
'Sivappa, Rasapalli'
'Yousufuddin, Muhammed'
'Lovely, Carl J.'

_publ_section_title
;
 Total synthesis of 7'-desmethylkealiiquinone.
;
_journal_issue 9
_journal_name_full 'Organic letters'
_journal_page_first 2274
_journal_page_last 2277
_journal_paper_doi 10.1021/ol300704w
_journal_volume 14
_journal_year 2012
_chemical_formula_sum 'C23 H18 N2 O3'
_chemical_formula_weight 370.39
_chemical_name_systematic
; 
 ? 
;
_space_group_IT_number 19
_symmetry_cell_setting orthorhombic
_symmetry_space_group_name_Hall 'P 2ac 2ab'
_symmetry_space_group_name_H-M 'P 21 21 21'
_atom_sites_solution_hydrogens geom
_atom_sites_solution_primary direct
_atom_sites_solution_secondary difmap
_audit_creation_method SHELXL-97
_cell_angle_alpha 90.00
_cell_angle_beta 90.00
_cell_angle_gamma 90.00
_cell_formula_units_Z 4
_cell_length_a 10.7151(10)
_cell_length_b 12.2558(12)
_cell_length_c 13.2521(13)
_cell_measurement_reflns_used 3846
_cell_measurement_temperature 100(2)
_cell_measurement_theta_max 28.11
_cell_measurement_theta_min 2.26
_cell_volume 1740.3(3)
_computing_cell_refinement 'Bruker SMART'
_computing_data_collection 'Bruker SMART'
_computing_data_reduction 'Bruker SAINT'
_computing_molecular_graphics 'Bruker SHELXTL'
_computing_publication_material 'Bruker SHELXTL'
_computing_structure_refinement 'SHELXL-97 (Sheldrick, 1997)'
_computing_structure_solution 'SHELXS-97 (Sheldrick, 1990)'
_diffrn_ambient_temperature 100(2)
_diffrn_measured_fraction_theta_full 0.987
_diffrn_measured_fraction_theta_max 0.987
_diffrn_measurement_device_type 'CCD area detector'
_diffrn_measurement_method 'phi and omega scans'
_diffrn_radiation_monochromator graphite
_diffrn_radiation_source 'fine-focus sealed tube'
_diffrn_radiation_type MoK\a
_diffrn_radiation_wavelength 0.71073
_diffrn_reflns_av_R_equivalents 0.0666
_diffrn_reflns_av_sigmaI/netI 0.0487
_diffrn_reflns_limit_h_max 13
_diffrn_reflns_limit_h_min -14
_diffrn_reflns_limit_k_max 16
_diffrn_reflns_limit_k_min -15
_diffrn_reflns_limit_l_max 17
_diffrn_reflns_limit_l_min -13
_diffrn_reflns_number 11669
_diffrn_reflns_theta_full 28.28
_diffrn_reflns_theta_max 28.28
_diffrn_reflns_theta_min 2.26
_exptl_absorpt_coefficient_mu 0.095
_exptl_absorpt_correction_type none
_exptl_crystal_colour colorless
_exptl_crystal_density_diffrn 1.414
_exptl_crystal_density_method 'not measured'
_exptl_crystal_description prism
_exptl_crystal_F_000 776
_exptl_crystal_size_max 0.26
_exptl_crystal_size_mid 0.15
_exptl_crystal_size_min 0.05
_refine_diff_density_max 0.386
_refine_diff_density_min -0.271
_refine_diff_density_rms 0.079
_refine_ls_extinction_method none
_refine_ls_goodness_of_fit_ref 1.057
_refine_ls_hydrogen_treatment constr
_refine_ls_matrix_type full
_refine_ls_number_parameters 254
_refine_ls_number_reflns 2419
_refine_ls_number_restraints 0
_refine_ls_restrained_S_all 1.057
_refine_ls_R_factor_all 0.0566
_refine_ls_R_factor_gt 0.0473
_refine_ls_shift/su_max 0.000
_refine_ls_shift/su_mean 0.000
_refine_ls_structure_factor_coef Fsqd
_refine_ls_weighting_details 'calc w=1/[\s^2^(Fo^2^)+(0.0802P)^2^+0.0000P] where P=(Fo^2^+2Fc^2^)/3'
_refine_ls_weighting_scheme calc
_refine_ls_wR_factor_gt 0.1089
_refine_ls_wR_factor_ref 0.1239
_reflns_number_gt 2086
_reflns_number_total 2419
_reflns_threshold_expression >2sigma(I)
_cod_data_source_file ol300704w_si_002.cif
_cod_data_source_block h1m
_cod_depositor_comments
;
The following automatic conversions were performed:

'_symmetry_cell_setting' value 'Orthorhombic' changed to
'orthorhombic' according to
/home/saulius/struct/CIF-dictionaries/cif_core.dic dictionary named
'cif_core.dic' version 2.4.1 from 2010-06-29.

Automatic conversion script
Id: cif_fix_values 1715 2011-07-08 13:25:40Z adriana 
;
_cod_original_sg_symbol_H-M P2(1)2(1)2(1)
_cod_database_code 1507630

loop_
_symmetry_equiv_pos_as_xyz
'x, y, z'
'-x+1/2, -y, z+1/2'
'-x, y+1/2, -z+1/2'
'x+1/2, -y+1/2, -z'

loop_
_atom_site_label
_atom_site_type_symbol
_atom_site_fract_x
_atom_site_fract_y
_atom_site_fract_z
_atom_site_U_iso_or_equiv
_atom_site_adp_type
_atom_site_occupancy
_atom_site_symmetry_multiplicity
_atom_site_calc_flag
_atom_site_refinement_flags
O1 O -0.12636(17) 0.47374(15) 0.26510(13) 0.0216(4) Uani 1 1 d .
O2 O -0.07403(17) 0.64933(15) 0.28380(14) 0.0247(4) Uani 1 1 d .
O3 O 0.19669(17) 1.01298(14) 0.46714(14) 0.0236(4) Uani 1 1 d .
N1 N 0.28507(18) 0.50243(17) 0.56748(15) 0.0197(5) Uani 1 1 d .
N2 N 0.2705(2) 0.31952(18) 0.54962(17) 0.0246(5) Uani 1 1 d .
C1 C -0.0561(2) 0.5555(2) 0.30653(19) 0.0180(5) Uani 1 1 d .
C2 C 0.0372(2) 0.50559(19) 0.37485(17) 0.0164(5) Uani 1 1 d .
C3 C 0.1251(2) 0.55751(19) 0.43540(17) 0.0155(5) Uani 1 1 d .
C4 C 0.1958(2) 0.48471(19) 0.49322(17) 0.0165(5) Uani 1 1 d .
C5 C 0.3233(3) 0.4011(2) 0.5972(2) 0.0242(6) Uani 1 1 d .
H5 H 0.3838 0.3905 0.6487 0.029 Uiso 1 1 calc R
C6 C 0.1869(2) 0.3693(2) 0.48413(19) 0.0194(5) Uani 1 1 d .
C7 C 0.0990(2) 0.3204(2) 0.42077(18) 0.0189(5) Uani 1 1 d .
H7 H 0.0923 0.2435 0.4140 0.023 Uiso 1 1 calc R
C8 C 0.0228(2) 0.3912(2) 0.36878(18) 0.0168(5) Uani 1 1 d .
C9 C -0.0846(2) 0.36660(19) 0.3000(2) 0.0185(5) Uani 1 1 d .
H9A H -0.0574 0.3208 0.2425 0.022 Uiso 1 1 calc R
H9B H -0.1521 0.3283 0.3367 0.022 Uiso 1 1 calc R
C10 C 0.1438(2) 0.67800(19) 0.43792(17) 0.0159(5) Uani 1 1 d .
C11 C 0.2505(2) 0.72574(19) 0.39729(17) 0.0166(5) Uani 1 1 d .
H11 H 0.3108 0.6809 0.3649 0.020 Uiso 1 1 calc R
C12 C 0.2706(2) 0.8375(2) 0.40307(18) 0.0175(5) Uani 1 1 d .
H12 H 0.3429 0.8690 0.3734 0.021 Uiso 1 1 calc R
C13 C 0.1842(2) 0.9029(2) 0.45256(19) 0.0181(5) Uani 1 1 d .
C14 C 0.0750(2) 0.8567(2) 0.49042(19) 0.0204(5) Uani 1 1 d .
H14 H 0.0140 0.9018 0.5214 0.024 Uiso 1 1 calc R
C15 C 0.0555(2) 0.7465(2) 0.48306(19) 0.0198(5) Uani 1 1 d .
H15 H -0.0194 0.7160 0.5091 0.024 Uiso 1 1 calc R
C16 C 0.3043(2) 1.0646(2) 0.4252(2) 0.0237(6) Uani 1 1 d .
H16A H 0.3796 1.0270 0.4486 0.036 Uiso 1 1 calc R
H16B H 0.3070 1.1410 0.4468 0.036 Uiso 1 1 calc R
H16C H 0.3001 1.0612 0.3514 0.036 Uiso 1 1 calc R
C17 C 0.2921(2) 0.5986(2) 0.63431(19) 0.0196(5) Uani 1 1 d .
H17A H 0.2998 0.6653 0.5926 0.023 Uiso 1 1 calc R
H17B H 0.3677 0.5930 0.6769 0.023 Uiso 1 1 calc R
C18 C 0.1779(2) 0.6086(2) 0.70178(18) 0.0192(5) Uani 1 1 d .
C19 C 0.1477(3) 0.7105(2) 0.7422(2) 0.0251(6) Uani 1 1 d .
H19 H 0.1970 0.7725 0.7258 0.030 Uiso 1 1 calc R
C20 C 0.0455(3) 0.7218(2) 0.8065(2) 0.0287(6) Uani 1 1 d .
H20 H 0.0251 0.7914 0.8335 0.034 Uiso 1 1 calc R
C21 C -0.0271(3) 0.6304(2) 0.8311(2) 0.0290(6) Uani 1 1 d .
H21 H -0.0964 0.6375 0.8754 0.035 Uiso 1 1 calc R
C22 C 0.0028(3) 0.5307(2) 0.7908(2) 0.0276(6) Uani 1 1 d .
H22 H -0.0466 0.4687 0.8070 0.033 Uiso 1 1 calc R
C23 C 0.1044(3) 0.5195(2) 0.7267(2) 0.0248(6) Uani 1 1 d .
H23 H 0.1238 0.4498 0.6995 0.030 Uiso 1 1 calc R

loop_
_atom_site_aniso_label
_atom_site_aniso_U_11
_atom_site_aniso_U_22
_atom_site_aniso_U_33
_atom_site_aniso_U_23
_atom_site_aniso_U_13
_atom_site_aniso_U_12
O1 0.0229(9) 0.0182(9) 0.0235(9) 0.0018(7) -0.0078(7) -0.0014(7)
O2 0.0271(10) 0.0204(9) 0.0267(10) 0.0041(8) -0.0067(8) 0.0002(8)
O3 0.0283(10) 0.0150(9) 0.0274(10) -0.0022(7) 0.0028(8) -0.0024(8)
N1 0.0204(10) 0.0178(10) 0.0208(10) -0.0008(8) -0.0053(8) 0.0026(9)
N2 0.0280(11) 0.0219(11) 0.0241(11) -0.0009(9) -0.0072(9) 0.0041(9)
C1 0.0194(12) 0.0187(12) 0.0160(11) 0.0007(9) 0.0009(10) -0.0025(10)
C2 0.0177(11) 0.0160(11) 0.0153(11) 0.0016(9) 0.0009(9) 0.0001(9)
C3 0.0156(11) 0.0146(11) 0.0164(11) -0.0002(9) 0.0024(9) -0.0002(9)
C4 0.0166(11) 0.0172(12) 0.0157(11) -0.0004(9) -0.0003(9) -0.0010(9)
C5 0.0267(13) 0.0210(13) 0.0249(13) 0.0001(11) -0.0106(11) 0.0046(10)
C6 0.0224(12) 0.0163(12) 0.0195(12) 0.0017(9) -0.0007(10) 0.0029(10)
C7 0.0245(12) 0.0129(11) 0.0193(12) -0.0005(9) -0.0014(10) 0.0004(9)
C8 0.0173(11) 0.0198(12) 0.0131(11) -0.0021(9) 0.0015(9) -0.0009(9)
C9 0.0206(12) 0.0144(11) 0.0207(12) 0.0013(9) -0.0031(10) -0.0026(9)
C10 0.0172(11) 0.0151(11) 0.0154(11) 0.0012(9) -0.0032(9) 0.0008(9)
C11 0.0164(11) 0.0179(12) 0.0155(11) -0.0005(9) -0.0014(9) 0.0025(9)
C12 0.0165(11) 0.0181(11) 0.0177(11) 0.0016(9) -0.0016(9) -0.0001(9)
C13 0.0222(12) 0.0163(11) 0.0157(11) -0.0001(9) -0.0044(10) 0.0001(10)
C14 0.0224(12) 0.0182(12) 0.0206(12) -0.0031(10) 0.0019(10) 0.0033(10)
C15 0.0176(12) 0.0207(12) 0.0211(13) -0.0007(10) 0.0025(10) -0.0010(10)
C16 0.0271(13) 0.0169(12) 0.0271(14) 0.0006(10) -0.0043(11) -0.0041(10)
C17 0.0212(12) 0.0193(12) 0.0182(11) -0.0029(9) -0.0048(10) -0.0017(10)
C18 0.0224(12) 0.0189(12) 0.0163(11) 0.0016(9) -0.0077(10) -0.0016(10)
C19 0.0258(13) 0.0225(13) 0.0271(14) -0.0027(11) -0.0028(11) -0.0040(11)
C20 0.0283(14) 0.0283(14) 0.0295(14) -0.0060(12) 0.0003(12) 0.0001(12)
C21 0.0256(14) 0.0408(17) 0.0206(13) -0.0002(12) 0.0013(11) -0.0040(12)
C22 0.0315(15) 0.0289(14) 0.0225(13) 0.0049(11) -0.0015(11) -0.0104(12)
C23 0.0352(15) 0.0172(12) 0.0220(12) 0.0022(10) -0.0038(11) -0.0037(11)

loop_
_atom_type_symbol
_atom_type_description
_atom_type_scat_dispersion_real
_atom_type_scat_dispersion_imag
_atom_type_scat_source
C C 0.0033 0.0000 'International Tables Vol C Tables 4.2.6.8 and 6.1.1.4'
H H 0.0000 0.0000 'International Tables Vol C Tables 4.2.6.8 and 6.1.1.4'
N N 0.0061 0.0000 'International Tables Vol C Tables 4.2.6.8 and 6.1.1.4'
O O 0.0106 0.0000 'International Tables Vol C Tables 4.2.6.8 and 6.1.1.4'

loop_
_geom_angle_atom_site_label_1
_geom_angle_atom_site_label_2
_geom_angle_atom_site_label_3
_geom_angle
C1 O1 C9 111.25(18)
C13 O3 C16 117.4(2)
C5 N1 C4 105.60(19)
C5 N1 C17 122.5(2)
C4 N1 C17 125.79(19)
C5 N2 C6 104.1(2)
O2 C1 O1 120.7(2)
O2 C1 C2 131.0(2)
O1 C1 C2 108.3(2)
C3 C2 C8 124.1(2)
C3 C2 C1 128.3(2)
C8 C2 C1 107.6(2)
C2 C3 C4 113.0(2)
C2 C3 C10 123.9(2)
C4 C3 C10 123.1(2)
N1 C4 C3 131.4(2)
N1 C4 C6 105.2(2)
C3 C4 C6 123.4(2)
N2 C5 N1 115.1(2)
N2 C5 H5 122.4
N1 C5 H5 122.4
N2 C6 C7 128.5(2)
N2 C6 C4 109.9(2)
C7 C6 C4 121.5(2)
C8 C7 C6 115.5(2)
C8 C7 H7 122.3
C6 C7 H7 122.3
C7 C8 C2 122.2(2)
C7 C8 C9 129.3(2)
C2 C8 C9 108.6(2)
O1 C9 C8 104.25(19)
O1 C9 H9A 110.9
C8 C9 H9A 110.9
O1 C9 H9B 110.9
C8 C9 H9B 110.9
H9A C9 H9B 108.9
C11 C10 C15 118.0(2)
C11 C10 C3 121.2(2)
C15 C10 C3 120.8(2)
C12 C11 C10 121.4(2)
C12 C11 H11 119.3
C10 C11 H11 119.3
C11 C12 C13 119.5(2)
C11 C12 H12 120.3
C13 C12 H12 120.3
O3 C13 C12 124.8(2)
O3 C13 C14 115.6(2)
C12 C13 C14 119.7(2)
C15 C14 C13 120.2(2)
C15 C14 H14 119.9
C13 C14 H14 119.9
C14 C15 C10 121.2(2)
C14 C15 H15 119.4
C10 C15 H15 119.4
O3 C16 H16A 109.5
O3 C16 H16B 109.5
H16A C16 H16B 109.5
O3 C16 H16C 109.5
H16A C16 H16C 109.5
H16B C16 H16C 109.5
N1 C17 C18 112.1(2)
N1 C17 H17A 109.2
C18 C17 H17A 109.2
N1 C17 H17B 109.2
C18 C17 H17B 109.2
H17A C17 H17B 107.9
C23 C18 C19 118.8(2)
C23 C18 C17 122.2(2)
C19 C18 C17 119.0(2)
C20 C19 C18 120.3(3)
C20 C19 H19 119.8
C18 C19 H19 119.8
C19 C20 C21 119.9(3)
C19 C20 H20 120.0
C21 C20 H20 120.0
C22 C21 C20 119.4(3)
C22 C21 H21 120.3
C20 C21 H21 120.3
C21 C22 C23 120.7(3)
C21 C22 H22 119.7
C23 C22 H22 119.7
C18 C23 C22 120.9(3)
C18 C23 H23 119.6
C22 C23 H23 119.6

loop_
_geom_bond_atom_site_label_1
_geom_bond_atom_site_label_2
_geom_bond_distance
O1 C1 1.369(3)
O1 C9 1.462(3)
O2 C1 1.204(3)
O3 C13 1.369(3)
O3 C16 1.428(3)
N1 C5 1.366(3)
N1 C4 1.389(3)
N1 C17 1.476(3)
N2 C5 1.311(3)
N2 C6 1.389(3)
C1 C2 1.481(3)
C2 C3 1.391(3)
C2 C8 1.412(3)
C3 C4 1.399(3)
C3 C10 1.491(3)
C4 C6 1.423(3)
C5 H5 0.9500
C6 C7 1.397(3)
C7 C8 1.377(3)
C7 H7 0.9500
C8 C9 1.499(3)
C9 H9A 0.9900
C9 H9B 0.9900
C10 C11 1.392(3)
C10 C15 1.400(3)
C11 C12 1.389(3)
C11 H11 0.9500
C12 C13 1.389(3)
C12 H12 0.9500
C13 C14 1.393(3)
C14 C15 1.371(4)
C14 H14 0.9500
C15 H15 0.9500
C16 H16A 0.9800
C16 H16B 0.9800
C16 H16C 0.9800
C17 C18 1.520(4)
C17 H17A 0.9900
C17 H17B 0.9900
C18 C23 1.387(4)
C18 C19 1.397(4)
C19 C20 1.393(4)
C19 H19 0.9500
C20 C21 1.403(4)
C20 H20 0.9500
C21 C22 1.372(4)
C21 H21 0.9500
C22 C23 1.388(4)
C22 H22 0.9500
C23 H23 0.9500

loop_
_cod_related_entry_id
_cod_related_entry_database
_cod_related_entry_code
1 ChemSpider 26370500
